data_4023519
loop_
_publ_author_name
'Gerhard Hilt'
'Anna Paul'
'Klaus Harms'

_publ_section_title
;
 Cobalt-Catalyzed Intermolecular [2 + 2 + 2] Cycloaddition
 for the Synthesis of 1,3-Cyclohexadienes
;
_journal_name_full 'Journal of Organic Chemistry'
_journal_page_first 5187
_journal_page_last 5190
_journal_paper_doi 10.1021/jo800735x
_journal_volume 73
_journal_year 2008
_chemical_formula_moiety 'C26 H28 O5'
_chemical_formula_sum 'C26 H28 O5'
_chemical_formula_weight 420.48
_chemical_name_systematic
;

 ?

;
_space_group_IT_number 2
_symmetry_cell_setting triclinic
_symmetry_space_group_name_Hall '-P 1'
_symmetry_space_group_name_H-M 'P -1'
_atom_sites_solution_hydrogens 'geom, O-H difmap'
_atom_sites_solution_primary direct
_atom_sites_solution_secondary difmap
_audit_creation_method SHELXL-97
_cell_angle_alpha 68.579(12)
_cell_angle_beta 70.743(12)
_cell_angle_gamma 78.726(13)
_cell_formula_units_Z 2
_cell_length_a 9.5186(11)
_cell_length_b 10.0427(11)
_cell_length_c 13.5127(15)
_cell_measurement_reflns_used 7872
_cell_measurement_temperature 193(2)
_cell_measurement_theta_max 25
_cell_measurement_theta_min 2.2
_cell_volume 1131.1(2)
_computing_cell_refinement 'STOE CELL'
_computing_data_collection 'STOE EXPOSE'
_computing_data_reduction 'STOE INTEGRATE'
_computing_molecular_graphics 'DIAMOND 3.1'
_computing_publication_material 'WinGX publication routines (Farrugia, 1999)'
_computing_structure_refinement 'SHELXL-97 (Sheldrick, 1997)'
_computing_structure_solution 'SIR92 (Giacovazzo et al, 1993)'
_diffrn_ambient_temperature 193(2)
_diffrn_measured_fraction_theta_full 0.936
_diffrn_measured_fraction_theta_max 0.936
_diffrn_measurement_device_type 'STOE IPDS'
_diffrn_radiation_monochromator graphite
_diffrn_radiation_source 'fine-focus sealed tube'
_diffrn_radiation_type MoK\a
_diffrn_radiation_wavelength 0.71073
_diffrn_reflns_av_R_equivalents 0.0280
_diffrn_reflns_av_sigmaI/netI 0.0314
_diffrn_reflns_limit_h_max 11
_diffrn_reflns_limit_h_min -11
_diffrn_reflns_limit_k_max 11
_diffrn_reflns_limit_k_min -11
_diffrn_reflns_limit_l_max 16
_diffrn_reflns_limit_l_min -16
_diffrn_reflns_number 10208
_diffrn_reflns_theta_full 25.00
_diffrn_reflns_theta_max 25.00
_diffrn_reflns_theta_min 2.29
_exptl_absorpt_coefficient_mu 0.085
_exptl_absorpt_correction_type none
_exptl_crystal_colour colourless
_exptl_crystal_density_diffrn 1.235
_exptl_crystal_density_method 'not measured'
_exptl_crystal_description prism
_exptl_crystal_F_000 448
_exptl_crystal_size_max 0.51
_exptl_crystal_size_mid 0.36
_exptl_crystal_size_min 0.30
_refine_diff_density_max 0.261
_refine_diff_density_min -0.332
_refine_diff_density_rms 0.036
_refine_ls_extinction_method none
_refine_ls_goodness_of_fit_ref 1.060
_refine_ls_hydrogen_treatment 'constr., O-H ref'
_refine_ls_matrix_type full
_refine_ls_number_parameters 313
_refine_ls_number_reflns 3720
_refine_ls_number_restraints 24
_refine_ls_restrained_S_all 1.058
_refine_ls_R_factor_all 0.0703
_refine_ls_R_factor_gt 0.0524
_refine_ls_shift/su_max 0.000
_refine_ls_shift/su_mean 0.000
_refine_ls_structure_factor_coef Fsqd
_refine_ls_weighting_details 'calc w=1/[\s^2^(Fo^2^)+(0.0835P)^2^+0.1838P] where P=(Fo^2^+2Fc^2^)/3'
_refine_ls_weighting_scheme calc
_refine_ls_wR_factor_gt 0.1418
_refine_ls_wR_factor_ref 0.1504
_reflns_number_gt 2668
_reflns_number_total 3720
_reflns_threshold_expression >2sigma(I)
_cod_data_source_file jo800735x-File001_1.cif
_cod_data_source_block 4h
_cod_database_code 4023519

loop_
_symmetry_equiv_pos_as_xyz
'x, y, z'
'-x, -y, -z'

loop_
_atom_site_label
_atom_site_type_symbol
_atom_site_fract_x
_atom_site_fract_y
_atom_site_fract_z
_atom_site_U_iso_or_equiv
_atom_site_adp_type
_atom_site_occupancy
_atom_site_symmetry_multiplicity
_atom_site_calc_flag
_atom_site_refinement_flags
_atom_site_disorder_assembly
_atom_site_disorder_group
C1 C 0.3360(2) 0.5485(2) 0.78127(18) 0.0436(5) Uani 1 1 d . . .
C2 C 0.4824(2) 0.51161(18) 0.74294(16) 0.0368(4) Uani 1 1 d . . .
C3 C 0.5295(2) 0.39521(18) 0.69227(16) 0.0357(4) Uani 1 1 d . . .
C4 C 0.4307(2) 0.35805(19) 0.65631(16) 0.0384(4) Uani 1 1 d . . .
C5 C 0.2751(2) 0.4304(2) 0.67261(19) 0.0482(5) Uani 1 1 d . . .
H5A H 0.2068 0.3674 0.6730 0.058 Uiso 1 1 calc R . .
H5B H 0.2733 0.5208 0.6102 0.058 Uiso 1 1 calc R . .
C6 C 0.2217(2) 0.4631(2) 0.7800(2) 0.0489(5) Uani 1 1 d . . .
H6 H 0.1251 0.5244 0.7820 0.059 Uiso 1 1 calc R . .
C7 C 0.2728(2) 0.6604(2) 0.8352(2) 0.0511(6) Uani 1 1 d . . .
C8 C 0.3189(6) 0.8448(6) 0.8951(6) 0.0656(15) Uani 0.63 1 d PU A 1
H8A H 0.2560 0.8052 0.9721 0.079 Uiso 0.63 1 calc PR A 1
H8B H 0.2593 0.9234 0.8528 0.079 Uiso 0.63 1 calc PR A 1
C9 C 0.4587(6) 0.8990(8) 0.8934(7) 0.094(3) Uani 0.63 1 d PU A 1
H9A H 0.5196 0.8185 0.9311 0.141 Uiso 0.63 1 calc PR A 1
H9B H 0.4299 0.9708 0.9314 0.141 Uiso 0.63 1 calc PR A 1
H9C H 0.5166 0.9426 0.8164 0.141 Uiso 0.63 1 calc PR A 1
C10 C 0.6041(2) 0.57465(18) 0.75485(17) 0.0381(5) Uani 1 1 d . . .
C11 C 0.6455(3) 0.5204(2) 0.8519(2) 0.0604(6) Uani 1 1 d . . .
H11 H 0.5957 0.4440 0.9116 0.072 Uiso 1 1 calc R . .
C12 C 0.7595(3) 0.5770(3) 0.8627(3) 0.0776(9) Uani 1 1 d . . .
H12 H 0.7885 0.5374 0.9293 0.093 Uiso 1 1 calc R . .
C13 C 0.8297(3) 0.6877(3) 0.7798(3) 0.0696(8) Uani 1 1 d . . .
H13 H 0.9043 0.7288 0.7892 0.084 Uiso 1 1 calc R . .
C14 C 0.7927(3) 0.7401(3) 0.6823(2) 0.0644(7) Uani 1 1 d . . .
H14 H 0.8438 0.8162 0.6231 0.077 Uiso 1 1 calc R . .
C15 C 0.6810(2) 0.6833(2) 0.6687(2) 0.0518(6) Uani 1 1 d . . .
H15 H 0.6575 0.7193 0.6000 0.062 Uiso 1 1 calc R . .
C16 C 0.6818(2) 0.3200(2) 0.68996(18) 0.0410(5) Uani 1 1 d . . .
C17 C 0.8088(2) 0.3752(3) 0.6073(2) 0.0593(6) Uani 1 1 d . . .
H17 H 0.8001 0.4641 0.5508 0.071 Uiso 1 1 calc R . .
C18 C 0.9467(3) 0.3020(4) 0.6069(3) 0.0812(9) Uani 1 1 d . . .
H18 H 1.0324 0.3403 0.5494 0.097 Uiso 1 1 calc R . .
C19 C 0.9621(3) 0.1774(4) 0.6866(4) 0.0881(11) Uani 1 1 d . . .
H19 H 1.0585 0.1284 0.6852 0.106 Uiso 1 1 calc R . .
C20 C 0.8416(4) 0.1207(3) 0.7692(3) 0.0840(10) Uani 1 1 d . . .
H20 H 0.8531 0.0323 0.8255 0.101 Uiso 1 1 calc R . .
C21 C 0.6993(3) 0.1937(2) 0.7709(2) 0.0602(6) Uani 1 1 d . . .
H21 H 0.6146 0.1547 0.8291 0.072 Uiso 1 1 calc R . .
C22 C 0.4628(2) 0.2456(2) 0.60290(17) 0.0423(5) Uani 1 1 d . . .
C23 C 0.6452(3) 0.1165(2) 0.4961(2) 0.0578(6) Uani 1 1 d . . .
H23A H 0.5935 0.1358 0.4389 0.069 Uiso 1 1 calc R . .
H23B H 0.6182 0.0229 0.5534 0.069 Uiso 1 1 calc R . .
C24 C 0.8118(3) 0.1147(3) 0.4448(3) 0.0752(8) Uani 1 1 d . . .
H24A H 0.8366 0.2079 0.3882 0.113 Uiso 1 1 calc R . .
H24B H 0.8459 0.0390 0.4105 0.113 Uiso 1 1 calc R . .
H24C H 0.8612 0.0961 0.5023 0.113 Uiso 1 1 calc R . .
C25 C 0.1966(2) 0.3286(2) 0.88549(19) 0.0541(6) Uani 1 1 d . . .
H25A H 0.2940 0.2724 0.8879 0.065 Uiso 1 1 calc R . .
H25B H 0.1591 0.3605 0.9515 0.065 Uiso 1 1 calc R . .
C26 C 0.0889(3) 0.2319(3) 0.8924(2) 0.0636(7) Uani 1 1 d . . .
H26A H -0.0067 0.2881 0.8839 0.076 Uiso 1 1 calc R . .
H26B H 0.1305 0.1896 0.8319 0.076 Uiso 1 1 calc R . .
O2 O 0.3733(3) 0.7331(3) 0.8433(3) 0.0649(9) Uani 0.63 1 d PU A 1
O3 O 0.36791(18) 0.1780(2) 0.60781(17) 0.0752(6) Uani 1 1 d . . .
O4 O 0.60351(15) 0.22989(14) 0.54520(13) 0.0496(4) Uani 1 1 d . . .
O5 O 0.0639(2) 0.1220(2) 0.99576(16) 0.1020(8) Uani 1 1 d . . .
H51 H 0.1433 0.0727 0.9802 0.153 Uiso 0.50 1 d PR B 1
H52 H 0.0413 0.0439 0.9966 0.153 Uiso 0.50 1 d PR B 2
O2A O 0.3405(2) 0.7691(2) 0.78407(16) 0.0648(15) Uani 0.37 1 d PRU A 2
C8A C 0.2827(2) 0.8864(2) 0.83039(16) 0.081(3) Uani 0.37 1 d PRU A 2
H8A1 H 0.1762 0.8759 0.8725 0.097 Uiso 0.37 1 calc PR B 2
H8A2 H 0.2889 0.9789 0.7691 0.097 Uiso 0.37 1 calc PR B 2
O1 O 0.1429(8) 0.6782(11) 0.8767(10) 0.089(3) Uani 0.63 1 d PU A 1
O1A O 0.1539(15) 0.6618(17) 0.8983(17) 0.096(5) Uani 0.37 1 d PU A 2
C9A C 0.367(2) 0.8884(19) 0.9044(16) 0.150(9) Uani 0.37 1 d PU A 2
H9B1 H 0.3493 0.8028 0.9705 0.225 Uiso 0.37 1 calc PR A 2
H9B2 H 0.3327 0.9746 0.9265 0.225 Uiso 0.37 1 calc PR A 2
H9B3 H 0.4735 0.8889 0.8652 0.225 Uiso 0.37 1 calc PR A 2

loop_
_atom_site_aniso_label
_atom_site_aniso_U_11
_atom_site_aniso_U_22
_atom_site_aniso_U_33
_atom_site_aniso_U_23
_atom_site_aniso_U_13
_atom_site_aniso_U_12
C1 0.0371(10) 0.0448(10) 0.0500(14) -0.0184(9) -0.0106(9) -0.0035(8)
C2 0.0338(9) 0.0356(9) 0.0411(12) -0.0114(8) -0.0103(8) -0.0055(7)
C3 0.0324(9) 0.0363(9) 0.0370(11) -0.0090(8) -0.0087(8) -0.0074(7)
C4 0.0343(9) 0.0428(10) 0.0385(12) -0.0115(8) -0.0103(8) -0.0072(7)
C5 0.0372(10) 0.0572(12) 0.0549(15) -0.0194(10) -0.0175(10) -0.0047(9)
C6 0.0304(10) 0.0613(12) 0.0606(15) -0.0286(11) -0.0109(10) -0.0023(8)
C7 0.0419(12) 0.0487(12) 0.0604(17) -0.0209(10) -0.0100(12) -0.0004(10)
C8 0.062(3) 0.055(3) 0.091(5) -0.044(3) -0.012(3) -0.007(2)
C9 0.076(4) 0.099(4) 0.131(6) -0.082(4) 0.009(4) -0.041(4)
C10 0.0347(9) 0.0364(9) 0.0474(13) -0.0183(8) -0.0120(9) -0.0018(7)
C11 0.0866(17) 0.0501(12) 0.0557(15) -0.0118(10) -0.0338(14) -0.0177(11)
C12 0.104(2) 0.0674(15) 0.091(2) -0.0270(15) -0.0662(19) -0.0050(15)
C13 0.0567(14) 0.0622(14) 0.114(2) -0.0400(15) -0.0429(16) -0.0026(11)
C14 0.0468(12) 0.0605(13) 0.088(2) -0.0222(13) -0.0145(13) -0.0198(10)
C15 0.0465(11) 0.0548(12) 0.0541(15) -0.0125(10) -0.0136(11) -0.0156(9)
C16 0.0359(10) 0.0477(10) 0.0515(13) -0.0281(9) -0.0161(9) -0.0005(8)
C17 0.0379(12) 0.0829(15) 0.0666(17) -0.0392(13) -0.0057(11) -0.0127(10)
C18 0.0368(13) 0.129(3) 0.110(3) -0.083(2) -0.0121(15) -0.0058(14)
C19 0.0547(17) 0.120(3) 0.139(3) -0.097(3) -0.049(2) 0.0283(17)
C20 0.097(2) 0.0706(17) 0.111(3) -0.0442(17) -0.068(2) 0.0291(16)
C21 0.0622(14) 0.0526(12) 0.0721(18) -0.0227(11) -0.0319(13) 0.0085(10)
C22 0.0392(10) 0.0501(11) 0.0432(13) -0.0164(9) -0.0129(9) -0.0114(8)
C23 0.0575(13) 0.0579(12) 0.0719(18) -0.0378(12) -0.0188(13) -0.0021(10)
C24 0.0596(15) 0.0772(16) 0.097(2) -0.0533(16) -0.0095(15) 0.0032(12)
C25 0.0437(11) 0.0750(14) 0.0473(14) -0.0242(11) -0.0020(10) -0.0238(10)
C26 0.0559(14) 0.0809(16) 0.0595(17) -0.0251(13) -0.0074(12) -0.0295(12)
O2 0.0435(14) 0.0628(17) 0.109(3) -0.0631(18) -0.0070(16) -0.0078(12)
O3 0.0496(9) 0.1009(13) 0.0995(15) -0.0641(12) -0.0038(9) -0.0287(9)
O4 0.0409(8) 0.0544(8) 0.0624(11) -0.0321(7) -0.0091(7) -0.0076(6)
O5 0.1336(19) 0.1159(16) 0.0607(13) -0.0079(11) -0.0102(12) -0.0910(15)
O2A 0.070(4) 0.055(3) 0.064(4) -0.031(3) 0.003(3) -0.008(2)
C8A 0.110(7) 0.043(4) 0.079(7) -0.034(4) -0.002(5) 0.000(4)
O1 0.037(3) 0.147(5) 0.126(6) -0.108(4) -0.024(3) 0.022(3)
O1A 0.067(8) 0.128(8) 0.116(10) -0.087(7) 0.025(7) -0.051(7)
C9A 0.20(2) 0.135(16) 0.192(18) -0.132(15) -0.119(18) 0.075(15)

loop_
_atom_type_symbol
_atom_type_description
_atom_type_scat_dispersion_real
_atom_type_scat_dispersion_imag
_atom_type_scat_source
C C 0.0033 0.0016 'International Tables Vol C Tables 4.2.6.8 and 6.1.1.4'
H H 0.0000 0.0000 'International Tables Vol C Tables 4.2.6.8 and 6.1.1.4'
O O 0.0106 0.0060 'International Tables Vol C Tables 4.2.6.8 and 6.1.1.4'

loop_
_geom_angle_atom_site_label_1
_geom_angle_atom_site_label_2
_geom_angle_atom_site_label_3
_geom_angle
_geom_angle_site_symmetry_1
_geom_angle_site_symmetry_3
_geom_angle_publ_flag
C2 C1 C7 125.40(17) . . ?
C2 C1 C6 119.36(18) . . ?
C7 C1 C6 115.02(17) . . ?
C1 C2 C3 119.45(16) . . ?
C1 C2 C10 123.68(17) . . ?
C3 C2 C10 116.74(15) . . ?
C4 C3 C2 118.85(17) . . ?
C4 C3 C16 123.55(17) . . ?
C2 C3 C16 117.51(15) . . ?
C3 C4 C22 124.71(17) . . ?
C3 C4 C5 119.46(18) . . ?
C22 C4 C5 115.80(16) . . ?
C4 C5 C6 110.98(17) . . ?
C4 C5 H5A 109.4 . . ?
C6 C5 H5A 109.4 . . ?
C4 C5 H5B 109.4 . . ?
C6 C5 H5B 109.4 . . ?
H5A C5 H5B 108.0 . . ?
C5 C6 C1 108.12(17) . . ?
C5 C6 C25 114.47(18) . . ?
C1 C6 C25 109.16(17) . . ?
C5 C6 H6 108.3 . . ?
C1 C6 H6 108.3 . . ?
C25 C6 H6 108.3 . . ?
O1A C7 O1 15.5(16) . . ?
O1A C7 O2A 122.2(7) . . ?
O1 C7 O2A 116.5(5) . . ?
O1A C7 O2 115.3(8) . . ?
O1 C7 O2 121.6(5) . . ?
O2A C7 O2 39.34(17) . . ?
O1A C7 C1 124.3(7) . . ?
O1 C7 C1 121.9(5) . . ?
O2A C7 C1 110.8(2) . . ?
O2 C7 C1 116.3(2) . . ?
O2 C8 C9 105.2(4) . . ?
O2 C8 H8A 110.7 . . ?
C9 C8 H8A 110.7 . . ?
O2 C8 H8B 110.7 . . ?
C9 C8 H8B 110.7 . . ?
H8A C8 H8B 108.8 . . ?
C15 C10 C11 118.42(18) . . ?
C15 C10 C2 121.36(18) . . ?
C11 C10 C2 120.17(18) . . ?
C10 C11 C12 120.4(2) . . ?
C10 C11 H11 119.8 . . ?
C12 C11 H11 119.8 . . ?
C13 C12 C11 120.8(2) . . ?
C13 C12 H12 119.6 . . ?
C11 C12 H12 119.6 . . ?
C12 C13 C14 119.5(2) . . ?
C12 C13 H13 120.2 . . ?
C14 C13 H13 120.2 . . ?
C13 C14 C15 120.7(2) . . ?
C13 C14 H14 119.7 . . ?
C15 C14 H14 119.7 . . ?
C10 C15 C14 120.1(2) . . ?
C10 C15 H15 119.9 . . ?
C14 C15 H15 119.9 . . ?
C21 C16 C17 118.1(2) . . ?
C21 C16 C3 119.9(2) . . ?
C17 C16 C3 122.0(2) . . ?
C18 C17 C16 120.4(3) . . ?
C18 C17 H17 119.8 . . ?
C16 C17 H17 119.8 . . ?
C19 C18 C17 120.9(3) . . ?
C19 C18 H18 119.6 . . ?
C17 C18 H18 119.6 . . ?
C18 C19 C20 120.6(3) . . ?
C18 C19 H19 119.7 . . ?
C20 C19 H19 119.7 . . ?
C19 C20 C21 119.5(3) . . ?
C19 C20 H20 120.3 . . ?
C21 C20 H20 120.3 . . ?
C16 C21 C20 120.6(3) . . ?
C16 C21 H21 119.7 . . ?
C20 C21 H21 119.7 . . ?
O3 C22 O4 122.44(19) . . ?
O3 C22 C4 123.07(19) . . ?
O4 C22 C4 114.43(15) . . ?
O4 C23 C24 106.23(18) . . ?
O4 C23 H23A 110.5 . . ?
C24 C23 H23A 110.5 . . ?
O4 C23 H23B 110.5 . . ?
C24 C23 H23B 110.5 . . ?
H23A C23 H23B 108.7 . . ?
C23 C24 H24A 109.5 . . ?
C23 C24 H24B 109.5 . . ?
H24A C24 H24B 109.5 . . ?
C23 C24 H24C 109.5 . . ?
H24A C24 H24C 109.5 . . ?
H24B C24 H24C 109.5 . . ?
C26 C25 C6 114.40(19) . . ?
C26 C25 H25A 108.7 . . ?
C6 C25 H25A 108.7 . . ?
C26 C25 H25B 108.7 . . ?
C6 C25 H25B 108.7 . . ?
H25A C25 H25B 107.6 . . ?
O5 C26 C25 109.3(2) . . ?
O5 C26 H26A 109.8 . . ?
C25 C26 H26A 109.8 . . ?
O5 C26 H26B 109.8 . . ?
C25 C26 H26B 109.8 . . ?
H26A C26 H26B 108.3 . . ?
C7 O2 C8 119.2(3) . . ?
C22 O4 C23 117.59(15) . . ?
C26 O5 H51 96.4 . . ?
C26 O5 H52 115.3 . . ?
H51 O5 H52 73.1 . . ?
C7 O2A C8A 114.28(15) . . ?
O2A C8A C9A 112.0(6) . . ?
O2A C8A H8A1 109.2 . . ?
C9A C8A H8A1 109.2 . . ?
O2A C8A H8A2 109.2 . . ?
C9A C8A H8A2 109.2 . . ?
H8A1 C8A H8A2 107.9 . . ?
C8A C9A H9B1 109.5 . . ?
C8A C9A H9B2 109.5 . . ?
H9B1 C9A H9B2 109.5 . . ?
C8A C9A H9B3 109.5 . . ?
H9B1 C9A H9B3 109.5 . . ?
H9B2 C9A H9B3 109.5 . . ?

loop_
_geom_bond_atom_site_label_1
_geom_bond_atom_site_label_2
_geom_bond_distance
_geom_bond_site_symmetry_2
_geom_bond_publ_flag
C1 C2 1.345(3) . ?
C1 C7 1.484(3) . ?
C1 C6 1.519(3) . ?
C2 C3 1.488(3) . ?
C2 C10 1.501(2) . ?
C3 C4 1.353(3) . ?
C3 C16 1.495(3) . ?
C4 C22 1.484(3) . ?
C4 C5 1.501(3) . ?
C5 C6 1.506(3) . ?
C5 H5A 0.9900 . ?
C5 H5B 0.9900 . ?
C6 C25 1.552(3) . ?
C6 H6 1.0000 . ?
C7 O1A 1.172(15) . ?
C7 O1 1.185(8) . ?
C7 O2A 1.230(3) . ?
C7 O2 1.364(3) . ?
C8 O2 1.457(6) . ?
C8 C9 1.524(7) . ?
C8 H8A 0.9900 . ?
C8 H8B 0.9900 . ?
C9 H9A 0.9800 . ?
C9 H9B 0.9800 . ?
C9 H9C 0.9800 . ?
C10 C15 1.379(3) . ?
C10 C11 1.381(3) . ?
C11 C12 1.389(3) . ?
C11 H11 0.9500 . ?
C12 C13 1.351(4) . ?
C12 H12 0.9500 . ?
C13 C14 1.365(4) . ?
C13 H13 0.9500 . ?
C14 C15 1.390(3) . ?
C14 H14 0.9500 . ?
C15 H15 0.9500 . ?
C16 C21 1.363(3) . ?
C16 C17 1.391(3) . ?
C17 C18 1.373(4) . ?
C17 H17 0.9500 . ?
C18 C19 1.340(5) . ?
C18 H18 0.9500 . ?
C19 C20 1.353(5) . ?
C19 H19 0.9500 . ?
C20 C21 1.406(4) . ?
C20 H20 0.9500 . ?
C21 H21 0.9500 . ?
C22 O3 1.204(2) . ?
C22 O4 1.321(2) . ?
C23 O4 1.448(2) . ?
C23 C24 1.506(3) . ?
C23 H23A 0.9900 . ?
C23 H23B 0.9900 . ?
C24 H24A 0.9800 . ?
C24 H24B 0.9800 . ?
C24 H24C 0.9800 . ?
C25 C26 1.504(3) . ?
C25 H25A 0.9900 . ?
C25 H25B 0.9900 . ?
C26 O5 1.408(3) . ?
C26 H26A 0.9900 . ?
C26 H26B 0.9900 . ?
O5 H51 0.8280 . ?
O5 H52 0.8493 . ?
O2A C8A 1.4627 . ?
C8A C9A 1.478(14) . ?
C8A H8A1 0.9900 . ?
C8A H8A2 0.9900 . ?
C9A H9B1 0.9800 . ?
C9A H9B2 0.9800 . ?
C9A H9B3 0.9800 . ?

loop_
_geom_hbond_atom_site_label_D
_geom_hbond_atom_site_label_H
_geom_hbond_atom_site_label_A
_geom_hbond_distance_DH
_geom_hbond_distance_HA
_geom_hbond_distance_DA
_geom_hbond_angle_DHA
_geom_hbond_site_symmetry_A
O5 H52 O5 0.85 2.06 2.894(3) 166.4 2_557

loop_
_geom_torsion_atom_site_label_1
_geom_torsion_atom_site_label_2
_geom_torsion_atom_site_label_3
_geom_torsion_atom_site_label_4
_geom_torsion
_geom_torsion_site_symmetry_1
_geom_torsion_site_symmetry_2
_geom_torsion_site_symmetry_3
_geom_torsion_site_symmetry_4
_geom_torsion_publ_flag
C7 C1 C2 C3 178.97(19) . . . . ?
C6 C1 C2 C3 4.6(3) . . . . ?
C7 C1 C2 C10 3.3(3) . . . . ?
C6 C1 C2 C10 -171.09(18) . . . . ?
C1 C2 C3 C4 19.1(3) . . . . ?
C10 C2 C3 C4 -164.89(17) . . . . ?
C1 C2 C3 C16 -157.48(18) . . . . ?
C10 C2 C3 C16 18.5(3) . . . . ?
C2 C3 C4 C22 179.15(17) . . . . ?
C16 C3 C4 C22 -4.5(3) . . . . ?
C2 C3 C4 C5 -2.5(3) . . . . ?
C16 C3 C4 C5 173.87(18) . . . . ?
C3 C4 C5 C6 -35.0(3) . . . . ?
C22 C4 C5 C6 143.46(18) . . . . ?
C4 C5 C6 C1 54.0(2) . . . . ?
C4 C5 C6 C25 -67.8(2) . . . . ?
C2 C1 C6 C5 -40.9(3) . . . . ?
C7 C1 C6 C5 144.19(19) . . . . ?
C2 C1 C6 C25 84.2(2) . . . . ?
C7 C1 C6 C25 -90.7(2) . . . . ?
C2 C1 C7 O1A -154.3(13) . . . . ?
C6 C1 C7 O1A 20.3(13) . . . . ?
C2 C1 C7 O1 -172.6(7) . . . . ?
C6 C1 C7 O1 2.0(8) . . . . ?
C2 C1 C7 O2A 44.4(3) . . . . ?
C6 C1 C7 O2A -141.0(2) . . . . ?
C2 C1 C7 O2 1.7(4) . . . . ?
C6 C1 C7 O2 176.3(2) . . . . ?
C1 C2 C10 C15 -99.5(3) . . . . ?
C3 C2 C10 C15 84.7(2) . . . . ?
C1 C2 C10 C11 83.0(3) . . . . ?
C3 C2 C10 C11 -92.8(2) . . . . ?
C15 C10 C11 C12 1.5(4) . . . . ?
C2 C10 C11 C12 179.1(2) . . . . ?
C10 C11 C12 C13 1.4(4) . . . . ?
C11 C12 C13 C14 -3.0(4) . . . . ?
C12 C13 C14 C15 1.7(4) . . . . ?
C11 C10 C15 C14 -2.8(3) . . . . ?
C2 C10 C15 C14 179.7(2) . . . . ?
C13 C14 C15 C10 1.2(4) . . . . ?
C4 C3 C16 C21 -80.3(3) . . . . ?
C2 C3 C16 C21 96.1(2) . . . . ?
C4 C3 C16 C17 100.1(2) . . . . ?
C2 C3 C16 C17 -83.5(2) . . . . ?
C21 C16 C17 C18 1.4(3) . . . . ?
C3 C16 C17 C18 -179.0(2) . . . . ?
C16 C17 C18 C19 -0.9(4) . . . . ?
C17 C18 C19 C20 0.2(4) . . . . ?
C18 C19 C20 C21 0.0(4) . . . . ?
C17 C16 C21 C20 -1.2(3) . . . . ?
C3 C16 C21 C20 179.2(2) . . . . ?
C19 C20 C21 C16 0.6(4) . . . . ?
C3 C4 C22 O3 152.0(2) . . . . ?
C5 C4 C22 O3 -26.4(3) . . . . ?
C3 C4 C22 O4 -30.8(3) . . . . ?
C5 C4 C22 O4 150.84(18) . . . . ?
C5 C6 C25 C26 -56.8(3) . . . . ?
C1 C6 C25 C26 -178.1(2) . . . . ?
C6 C25 C26 O5 -174.3(2) . . . . ?
O1A C7 O2 C8 -22.0(12) . . . . ?
O1 C7 O2 C8 -5.8(9) . . . . ?
O2A C7 O2 C8 88.6(5) . . . . ?
C1 C7 O2 C8 179.8(4) . . . . ?
C9 C8 O2 C7 178.3(5) . . . . ?
O3 C22 O4 C23 -6.3(3) . . . . ?
C4 C22 O4 C23 176.44(18) . . . . ?
C24 C23 O4 C22 -175.1(2) . . . . ?
O1A C7 O2A C8A 16.8(13) . . . . ?
O1 C7 O2A C8A 33.4(7) . . . . ?
O2 C7 O2A C8A -74.9(3) . . . . ?
C1 C7 O2A C8A 178.60(12) . . . . ?
C7 O2A C8A C9A 96.0(10) . . . . ?
